data_4035586
loop_
_publ_author_name
'Sakharov, Pavel A.'
'Novikov, Mikhail S.'
'Khlebnikov, Alexander F.'

_publ_section_title
;
 2-Diazoacetyl-2 H-azirines: Source of a Variety of 2 H-Azirine Building
 Blocks with Orthogonal and Domino Reactivity.
;
_journal_issue 15
_journal_name_full 'The Journal of organic chemistry'
_journal_page_first 8304
_journal_page_last 8314
_journal_paper_doi 10.1021/acs.joc.8b01004
_journal_volume 83
_journal_year 2018
_chemical_absolute_configuration unk
_chemical_formula_moiety 'C10 H7 N3 O'
_chemical_formula_sum 'C10 H7 N3 O'
_chemical_formula_weight 185.19
_space_group_crystal_system orthorhombic
_space_group_IT_number 19
_space_group_name_Hall 'P 2ac 2ab'
_space_group_name_H-M_alt 'P 21 21 21'
_atom_sites_solution_hydrogens geom
_atom_sites_solution_primary iterative
_audit_creation_date 2018-03-14
_audit_creation_method
;
Olex2 1.2
(compiled 2017.08.10 svn.r3458 for OlexSys, GUI svn.r5381)
;
_cell_angle_alpha 90
_cell_angle_beta 90
_cell_angle_gamma 90
_cell_formula_units_Z 4
_cell_length_a 5.0522(3)
_cell_length_b 8.4389(5)
_cell_length_c 21.7226(11)
_cell_measurement_reflns_used 4011
_cell_measurement_temperature 100(2)
_cell_measurement_theta_max 29.3360
_cell_measurement_theta_min 4.1270
_cell_volume 926.14(9)
_computing_cell_refinement 'CrysAlisPro 1.171.38.46 (Rigaku OD, 2015)'
_computing_data_collection 'CrysAlisPro 1.171.38.46 (Rigaku OD, 2015)'
_computing_data_reduction 'CrysAlisPro 1.171.38.46 (Rigaku OD, 2015)'
_computing_molecular_graphics 'Olex2 (Dolomanov et al., 2009)'
_computing_publication_material 'Olex2 (Dolomanov et al., 2009)'
_computing_structure_refinement 'ShelXL (Sheldrick, 2015)'
_computing_structure_solution
;
Superflip (Palatinus & Chapuis, 2007;Palatinus & van der Lee, 2008;
Palatinus et al., 2012)
;
_diffrn_ambient_environment N~2~
_diffrn_ambient_temperature 100(2)
_diffrn_detector 'CCD plate'
_diffrn_detector_area_resol_mean 10.3829
_diffrn_detector_type Atlas
_diffrn_measured_fraction_theta_full 0.998
_diffrn_measured_fraction_theta_max 0.998
_diffrn_measurement_details
;
List of Runs (angles in degrees, time in seconds):

  # Type    Start    End  Width  t~exp~   \w     \q     \k     \f   Frames
--------------------------------------------------------------------------
  1  \w    -98.00 -64.00   1.00   60.00    --  -14.18-178.00  30.00   34
  2  \w    -78.00  15.00   1.00   60.00    --  -14.18 -77.00-120.00   93
  3  \w    -10.00  16.00   1.00   60.00    --  -14.18 -99.00  30.00   26
  4  \w    -57.00   6.00   1.00   60.00    --  -14.18 -38.00 -60.00   63
  5  \w     16.00  46.00   1.00   60.00    --   16.06  57.00  60.00   30
  6  \w    -11.00  14.00   1.00   60.00    --  -14.18 -99.00  60.00   25
  7  \w    -64.00  27.00   1.00   60.00    --  -14.18 -19.00   0.00   91
  8  \w    -45.00  43.00   1.00   60.00    --  -14.18   0.00  30.00   88
  9  \w    -87.00 -60.00   1.00   60.00    --  -14.18 -57.00  30.00   27
 10  \w    -25.00   3.00   1.00   60.00    --  -14.18 -57.00  30.00   28
 11  \w    -11.00  14.00   1.00   60.00    --  -14.18 -57.00-150.00   25
 12  \w     16.00  43.00   1.00   60.00    --   16.06 -57.00 150.00   27
;
_diffrn_measurement_device 'four-circle diffractometer'
_diffrn_measurement_device_type 'SuperNova, Dual, Cu at zero, Atlas'
_diffrn_measurement_method '\w scans'
_diffrn_orient_matrix_type 'CrysAlisPro convention (1999,Acta A55,543-557)'
_diffrn_orient_matrix_UB_11 -0.1323361000
_diffrn_orient_matrix_UB_12 0.0159286000
_diffrn_orient_matrix_UB_13 0.0089672000
_diffrn_orient_matrix_UB_21 -0.0057295000
_diffrn_orient_matrix_UB_22 -0.0740768000
_diffrn_orient_matrix_UB_23 0.0153688000
_diffrn_orient_matrix_UB_31 0.0466658000
_diffrn_orient_matrix_UB_32 0.0363327000
_diffrn_orient_matrix_UB_33 0.0273753000
_diffrn_radiation_monochromator mirror
_diffrn_radiation_probe x-ray
_diffrn_radiation_type MoK\a
_diffrn_radiation_wavelength 0.71073
_diffrn_reflns_av_R_equivalents 0.0596
_diffrn_reflns_av_unetI/netI 0.0369
_diffrn_reflns_Laue_measured_fraction_full 0.998
_diffrn_reflns_Laue_measured_fraction_max 0.998
_diffrn_reflns_limit_h_max 6
_diffrn_reflns_limit_h_min -6
_diffrn_reflns_limit_k_max 10
_diffrn_reflns_limit_k_min -10
_diffrn_reflns_limit_l_max 27
_diffrn_reflns_limit_l_min -28
_diffrn_reflns_number 12384
_diffrn_reflns_point_group_measured_fraction_full 0.999
_diffrn_reflns_point_group_measured_fraction_max 0.999
_diffrn_reflns_theta_full 25.242
_diffrn_reflns_theta_max 27.497
_diffrn_reflns_theta_min 3.057
_diffrn_source 'micro-focus sealed X-ray tube'
_diffrn_source_type 'SuperNova (Mo) X-ray Source'
_exptl_absorpt_coefficient_mu 0.091
_exptl_absorpt_correction_T_max 1.00000
_exptl_absorpt_correction_T_min 0.52860
_exptl_absorpt_correction_type multi-scan
_exptl_absorpt_process_details
;
CrysAlisPro 1.171.38.46 (Rigaku Oxford Diffraction, 2015)
Empirical absorption correction using spherical harmonics,
 implemented in SCALE3 ABSPACK scaling algorithm.
;
_exptl_crystal_colour 'clear yellow'
_exptl_crystal_colour_lustre clear
_exptl_crystal_colour_primary yellow
_exptl_crystal_density_diffrn 1.328
_exptl_crystal_description prism
_exptl_crystal_F_000 384
_exptl_crystal_size_max 0.15
_exptl_crystal_size_mid 0.1
_exptl_crystal_size_min 0.1
_refine_diff_density_max 0.302
_refine_diff_density_min -0.221
_refine_diff_density_rms 0.054
_refine_ls_abs_structure_details
;
 Refined as a perfect inversion twin.
;
_refine_ls_abs_structure_Flack 0.5
_refine_ls_extinction_method none
_refine_ls_goodness_of_fit_ref 1.076
_refine_ls_hydrogen_treatment constr
_refine_ls_matrix_type full
_refine_ls_number_parameters 127
_refine_ls_number_reflns 2126
_refine_ls_number_restraints 0
_refine_ls_restrained_S_all 1.076
_refine_ls_R_factor_all 0.0556
_refine_ls_R_factor_gt 0.0508
_refine_ls_shift/su_max 0.000
_refine_ls_shift/su_mean 0.000
_refine_ls_structure_factor_coef Fsqd
_refine_ls_weighting_details 'w=1/[\s^2^(Fo^2^)+(0.0720P)^2^+0.2460P] where P=(Fo^2^+2Fc^2^)/3'
_refine_ls_weighting_scheme calc
_refine_ls_wR_factor_gt 0.1285
_refine_ls_wR_factor_ref 0.1315
_reflns_Friedel_coverage 0.670
_reflns_Friedel_fraction_full 1.000
_reflns_Friedel_fraction_max 1.000
_reflns_number_gt 1951
_reflns_number_total 2126
_reflns_threshold_expression 'I > 2\s(I)'
_cod_data_source_file jo8b01004_si_002.cif
_cod_data_source_block PAS_8
_cod_original_cell_volume 926.15(9)
_cod_database_code 4035586
_shelx_shelxl_version_number 2014/7
_chemical_oxdiff_formula 'C10 N3 O'
_shelx_space_group_comment
;
The symmetry employed for this shelxl refinement is uniquely defined
by the following loop, which should always be used as a source of
symmetry information in preference to the above space-group names.
They are only intended as comments.
;
_shelx_estimated_absorpt_t_max 0.991
_shelx_estimated_absorpt_t_min 0.986
_reflns_odcompleteness_completeness 99.66
_reflns_odcompleteness_iscentric 1
_reflns_odcompleteness_theta 28.64
_olex2_refinement_description
;
1. Fixed Uiso
 At 1.2 times of:
  All C(H) groups
2.a Ternary CH refined with riding coordinates:
 C2(H2)
2.b Aromatic/amide H refined with riding coordinates:
 C4(H4), C10(H10), C8(H8), C6(H6), C9(H9), C7(H7)
;
_olex2_date_sample_data_collection 2017-09-30
_olex2_submission_special_instructions 'No special instructions were received'
_oxdiff_exptl_absorpt_empirical_details
;
Empirical correction (ABSPACK) includes:
- Absorption correction using spherical harmonics
- Frame scaling
;
_oxdiff_exptl_absorpt_empirical_full_max 1.864
_oxdiff_exptl_absorpt_empirical_full_min 0.618

loop_
_space_group_symop_operation_xyz
'x, y, z'
'-x+1/2, -y, z+1/2'
'x+1/2, -y+1/2, -z'
'-x, y+1/2, -z+1/2'

loop_
_atom_site_label
_atom_site_type_symbol
_atom_site_fract_x
_atom_site_fract_y
_atom_site_fract_z
_atom_site_U_iso_or_equiv
_atom_site_adp_type
_atom_site_occupancy
_atom_site_site_symmetry_order
_atom_site_calc_flag
_atom_site_refinement_flags_posn
O1 O -0.8690(4) -0.3595(2) -0.56854(9) 0.0294(5) Uani 1 1 d .
N2 N -0.5719(5) -0.5568(3) -0.49841(11) 0.0274(5) Uani 1 1 d .
N1 N -0.6539(5) -0.0499(3) -0.59842(10) 0.0293(6) Uani 1 1 d .
N3 N -0.6764(6) -0.6525(3) -0.47188(13) 0.0372(6) Uani 1 1 d .
C4 C -0.4563(5) -0.4436(3) -0.53007(11) 0.0241(6) Uani 1 1 d .
H4 H -0.2697 -0.4300 -0.5298 0.029 Uiso 1 1 calc R
C1 C -0.6287(5) -0.1279(3) -0.64704(12) 0.0251(6) Uani 1 1 d .
C5 C -0.7034(5) -0.1262(3) -0.71188(12) 0.0236(6) Uani 1 1 d .
C3 C -0.6269(5) -0.3416(3) -0.56505(11) 0.0228(6) Uani 1 1 d .
C2 C -0.4911(5) -0.2082(3) -0.59697(12) 0.0267(6) Uani 1 1 d .
H2 H -0.2936 -0.2022 -0.5952 0.032 Uiso 1 1 calc R
C10 C -0.5631(6) -0.2174(4) -0.75413(13) 0.0280(6) Uani 1 1 d .
H10 H -0.4230 -0.2837 -0.7405 0.034 Uiso 1 1 calc R
C8 C -0.8360(6) -0.1161(3) -0.83541(12) 0.0293(6) Uani 1 1 d .
H8 H -0.8816 -0.1122 -0.8778 0.035 Uiso 1 1 calc R
C6 C -0.9125(6) -0.0307(3) -0.73162(13) 0.0278(6) Uani 1 1 d .
H6 H -1.0094 0.0309 -0.7028 0.033 Uiso 1 1 calc R
C9 C -0.6275(6) -0.2117(4) -0.81611(13) 0.0319(7) Uani 1 1 d .
H9 H -0.5302 -0.2725 -0.8451 0.038 Uiso 1 1 calc R
C7 C -0.9778(6) -0.0264(4) -0.79331(13) 0.0294(7) Uani 1 1 d .
H7 H -1.1202 0.0382 -0.8070 0.035 Uiso 1 1 calc R

loop_
_atom_site_aniso_label
_atom_site_aniso_U_11
_atom_site_aniso_U_22
_atom_site_aniso_U_33
_atom_site_aniso_U_23
_atom_site_aniso_U_13
_atom_site_aniso_U_12
O1 0.0127(9) 0.0383(11) 0.0371(10) 0.0031(9) -0.0012(8) -0.0012(9)
N2 0.0191(11) 0.0290(12) 0.0339(11) 0.0010(11) -0.0022(10) 0.0034(10)
N1 0.0258(13) 0.0294(12) 0.0328(12) 0.0019(10) 0.0008(10) -0.0017(11)
N3 0.0288(14) 0.0337(14) 0.0490(15) 0.0104(12) 0.0001(12) -0.0014(12)
C4 0.0149(12) 0.0290(14) 0.0284(12) 0.0017(11) 0.0004(10) -0.0010(12)
C1 0.0147(12) 0.0275(13) 0.0329(13) 0.0033(11) 0.0031(11) -0.0047(12)
C5 0.0147(12) 0.0265(13) 0.0296(12) 0.0020(11) 0.0024(10) -0.0031(11)
C3 0.0161(12) 0.0299(13) 0.0222(11) -0.0031(10) 0.0005(10) -0.0015(12)
C2 0.0155(13) 0.0342(15) 0.0302(13) 0.0018(12) -0.0011(11) -0.0039(12)
C10 0.0189(14) 0.0283(14) 0.0367(14) 0.0028(11) 0.0033(11) 0.0003(12)
C8 0.0279(15) 0.0302(14) 0.0299(13) 0.0025(11) -0.0036(12) -0.0072(13)
C6 0.0200(14) 0.0279(13) 0.0356(14) -0.0008(11) 0.0023(11) 0.0011(12)
C9 0.0277(15) 0.0338(15) 0.0341(14) -0.0010(12) 0.0078(13) -0.0020(14)
C7 0.0224(14) 0.0268(15) 0.0390(15) 0.0036(12) -0.0039(12) -0.0001(12)

loop_
_atom_type_symbol
_atom_type_description
_atom_type_scat_dispersion_real
_atom_type_scat_dispersion_imag
_atom_type_scat_source
C C 0.0033 0.0016 'International Tables Vol C Tables 4.2.6.8 and 6.1.1.4'
H H 0.0000 0.0000 'International Tables Vol C Tables 4.2.6.8 and 6.1.1.4'
N N 0.0061 0.0033 'International Tables Vol C Tables 4.2.6.8 and 6.1.1.4'
O O 0.0106 0.0060 'International Tables Vol C Tables 4.2.6.8 and 6.1.1.4'

loop_
_geom_angle_atom_site_label_1
_geom_angle_atom_site_label_2
_geom_angle_atom_site_label_3
_geom_angle
N3 N2 C4 178.3(3)
C1 N1 C2 61.06(19)
N2 C4 C3 116.5(3)
N1 C1 C5 141.7(3)
N1 C1 C2 70.3(2)
C2 C1 C5 148.0(3)
C10 C5 C1 120.0(2)
C10 C5 C6 120.1(3)
C6 C5 C1 119.9(2)
O1 C3 C4 123.6(3)
O1 C3 C2 121.3(3)
C4 C3 C2 115.0(2)
C1 C2 N1 48.64(16)
C1 C2 C3 118.6(2)
C3 C2 N1 114.3(2)
C9 C10 C5 120.1(3)
C7 C8 C9 120.6(3)
C7 C6 C5 119.6(3)
C10 C9 C8 119.4(3)
C6 C7 C8 120.2(3)

loop_
_geom_bond_atom_site_label_1
_geom_bond_atom_site_label_2
_geom_bond_distance
O1 C3 1.235(3)
N2 N3 1.124(3)
N2 C4 1.314(4)
N1 C1 1.251(4)
N1 C2 1.569(4)
C4 C3 1.436(4)
C1 C5 1.458(4)
C1 C2 1.458(4)
C5 C10 1.392(4)
C5 C6 1.396(4)
C3 C2 1.489(4)
C10 C9 1.386(4)
C8 C9 1.392(4)
C8 C7 1.387(4)
C6 C7 1.381(4)
